data_7229642
loop_
_publ_author_name
'Orive, Joseba'
'Sivasamy, Ramesh'
'Fern\'andez de Luis, Roberto'
'Mosquera, Edgar'
'Arriortua, Mar\'ia I.'

_publ_section_title
;
 K2MnII2(H2O)2C2O4(HPO3)2: a new 2D manganese(ii) oxalatophosphite with
 double-layered honeycomb sheets stabilized by potassium ions
;
_journal_issue 3
_journal_name_full CrystEngComm
_journal_page_first 301
_journal_paper_doi 10.1039/C7CE01637A
_journal_volume 20
_journal_year 2018
_chemical_formula_sum 'C2 H6 K2 Mn2 O12 P2'
_chemical_formula_weight 472.09
_chemical_name_systematic 'potassium manganese(II) oxalatophosphite '
_space_group_IT_number 176
_space_group_name_Hall '-P 6c'
_space_group_name_H-M_alt 'P 63/m'
_symmetry_cell_setting hexagonal
_symmetry_space_group_name_Hall '-P 6c'
_symmetry_space_group_name_H-M 'P 63/m'
_atom_sites_solution_hydrogens geom
_atom_sites_solution_primary direct
_atom_sites_solution_secondary difmap
_audit_creation_date 2016-03-28T15:31:03-00:00
_audit_creation_method 'WinGX routine CIF_UPDATE'
_audit_update_record
;
2017-09-10 deposited with the CCDC.
2017-12-01 downloaded from the CCDC.
;
_cell_angle_alpha 90
_cell_angle_beta 90
_cell_angle_gamma 120
_cell_formula_units_Z 6
_cell_length_a 9.7371(2)
_cell_length_b 9.7371(2)
_cell_length_c 22.4924(5)
_cell_measurement_reflns_used 7232
_cell_measurement_temperature 100(2)
_cell_measurement_theta_max 28.095
_cell_measurement_theta_min 2.402
_cell_volume 1846.82(7)
_computing_cell_refinement
;
        CrysAlisPro, Agilent Technologies,
        Version 1.171.37.35 (release 13-08-2014 CrysAlis171 .NET)
        (compiled Aug 13 2014,18:06:01)
;
_computing_data_collection
;
        CrysAlisPro, Agilent Technologies,
        Version 1.171.37.35 (release 13-08-2014 CrysAlis171 .NET)
        (compiled Aug 13 2014,18:06:01)
;
_computing_data_reduction
;
        CrysAlisPro, Agilent Technologies,
        Version 1.171.37.35 (release 13-08-2014 CrysAlis171 .NET)
        (compiled Aug 13 2014,18:06:01)
;
_computing_structure_refinement 'SHELXL-97 (Sheldrick, 1997)'
_computing_structure_solution 'SHELXS-97 (Sheldrick, 1990)'
_diffrn_ambient_temperature 100(2)
_diffrn_detector 'CCD plate'
_diffrn_detector_area_resol_mean 16.2439
_diffrn_detector_type Eos
_diffrn_measured_fraction_theta_full 0.996
_diffrn_measured_fraction_theta_max 0.953
_diffrn_measurement_device 'four-circle diffractometer'
_diffrn_measurement_device_type 'SuperNova, Single source at offset, Eos'
_diffrn_measurement_method '\w scans'
_diffrn_orient_matrix_UB_11 0.0106359
_diffrn_orient_matrix_UB_12 -0.0414066
_diffrn_orient_matrix_UB_13 0.0238583
_diffrn_orient_matrix_UB_21 -0.0151703
_diffrn_orient_matrix_UB_22 0.0459929
_diffrn_orient_matrix_UB_23 0.0205945
_diffrn_orient_matrix_UB_31 -0.0820588
_diffrn_orient_matrix_UB_32 -0.0569794
_diffrn_orient_matrix_UB_33 -0.0007283
_diffrn_radiation_monochromator graphite
_diffrn_radiation_probe x-ray
_diffrn_radiation_type MoK\a
_diffrn_radiation_wavelength 0.71073
_diffrn_reflns_av_R_equivalents 0.0383
_diffrn_reflns_av_unetI/netI 0.0233
_diffrn_reflns_limit_h_max 12
_diffrn_reflns_limit_h_min -12
_diffrn_reflns_limit_k_max 10
_diffrn_reflns_limit_k_min -12
_diffrn_reflns_limit_l_max 23
_diffrn_reflns_limit_l_min -29
_diffrn_reflns_number 13563
_diffrn_reflns_theta_full 25.00
_diffrn_reflns_theta_max 28.34
_diffrn_reflns_theta_min 1.81
_diffrn_source 'SuperNova (Mo) X-ray Source'
_exptl_absorpt_coefficient_mu 3.046
_exptl_absorpt_correction_T_max 0.842
_exptl_absorpt_correction_T_min 0.542
_exptl_absorpt_correction_type analytical
_exptl_absorpt_process_details
;
        CrysAlisPro, Agilent Technologies,
        Version 1.171.37.35 (release 13-08-2014 CrysAlis171 .NET)
        (compiled Aug 13 2014,18:06:01)
Analytical numeric absorption correction using a multifaceted crystal
                        model based on expressions derived by R.C. Clark & J.S.
        (Clark, R. C. & Reid, J. S. (1995). Acta Cryst. A51, 887-897)
        Empirical absorption correction using spherical harmonics,
 implemented in SCALE3 ABSPACK scaling algorithm.
;
_exptl_crystal_colour pink
_exptl_crystal_density_diffrn 2.547
_exptl_crystal_density_meas 2.53(4)
_exptl_crystal_density_method flotation
_exptl_crystal_description prism
_exptl_crystal_F_000 1392
_exptl_crystal_preparation 'Magnetic properties'
_exptl_crystal_recrystallization_method 'Hydrothermal synthesis'
_exptl_crystal_size_max 0.2689
_exptl_crystal_size_mid 0.0834
_exptl_crystal_size_min 0.0726
_refine_diff_density_max 0.531
_refine_diff_density_min -0.705
_refine_diff_density_rms 0.082
_refine_ls_extinction_method none
_refine_ls_goodness_of_fit_ref 1.053
_refine_ls_hydrogen_treatment mixed
_refine_ls_matrix_type full
_refine_ls_number_parameters 108
_refine_ls_number_reflns 1507
_refine_ls_number_restraints 3
_refine_ls_restrained_S_all 1.054
_refine_ls_R_factor_all 0.0259
_refine_ls_R_factor_gt 0.0241
_refine_ls_shift/su_max 0.002
_refine_ls_shift/su_mean 0
_refine_ls_structure_factor_coef Fsqd
_refine_ls_weighting_details 'calc w=1/[\s^2^(Fo^2^)+(0.0190P)^2^+1.4895P] where P=(Fo^2^+2Fc^2^)/3'
_refine_ls_weighting_scheme calc
_refine_ls_wR_factor_gt 0.0529
_refine_ls_wR_factor_ref 0.054
_reflns_number_gt 1431
_reflns_number_total 1507
_reflns_threshold_expression >2sigma(I)
_cod_data_source_file c7ce01637a2.cif
_cod_data_source_block jli245_final
_cod_depositor_comments 'Adding full bibliography for 7229642.cif.'
_cod_database_code 7229642

loop_
_symmetry_equiv_pos_as_xyz
'x, y, z'
'x-y, x, z+1/2'
'-y, x-y, z'
'-x, -y, z+1/2'
'-x+y, -x, z'
'y, -x+y, z+1/2'
'-x, -y, -z'
'-x+y, -x, -z-1/2'
'y, -x+y, -z'
'x, y, -z-1/2'
'x-y, x, -z'
'-y, x-y, -z-1/2'

loop_
_atom_site_label
_atom_site_type_symbol
_atom_site_fract_x
_atom_site_fract_y
_atom_site_fract_z
_atom_site_U_iso_or_equiv
_atom_site_adp_type
_atom_site_occupancy
_atom_site_symmetry_multiplicity
_atom_site_calc_flag
_atom_site_refinement_flags
Mn1 Mn 0.31872(4) 0.33444(4) 0.877259(13) 0.00517(9) Uani 1 1 d .
K1 K 0.66975(6) 0.66080(6) 0.963989(19) 0.00892(11) Uani 1 1 d .
P1 P 0 0 0.91437(4) 0.0054(2) Uani 1 3 d S
P2 P 0.3333 0.6667 0.91715(4) 0.00484(18) Uani 1 3 d S
P3 P 0.6667 0.3333 0.89703(4) 0.00602(18) Uani 1 3 d S
O1 O 0.3437(2) 0.52105(19) 0.93607(7) 0.0075(3) Uani 1 1 d .
O2 O 0.15613(19) 0.14449(19) 0.93308(7) 0.0073(3) Uani 1 1 d .
O3 O 0.51748(18) 0.3353(2) 0.91663(7) 0.0094(3) Uani 1 1 d .
O4 O 0.4375(2) 0.4923(2) 0.79980(7) 0.0098(4) Uani 1 1 d .
O5W O 0.10264(18) 0.3341(2) 0.84221(7) 0.0110(3) Uani 1 1 d D
O6 O 0.2831(2) 0.17599(19) 0.79978(7) 0.0109(4) Uani 1 1 d .
C1 C 0.3149(5) 0.2423(4) 0.75 0.0080(7) Uani 1 2 d S
C2 C 0.4049(4) 0.4266(4) 0.75 0.0070(6) Uani 1 2 d S
H2 H 0.3333 0.6667 0.8578(18) 0.006(10) Uiso 1 3 d S
H3 H 0.6667 0.3333 0.8390(18) 0.015(11) Uiso 1 3 d S
H1 H 0 0 0.856(2) 0.018 Uiso 1 3 d S
H5A H 0.026(3) 0.258(2) 0.8262(12) 0.023(8) Uiso 1 1 d D
H5B H 0.108(3) 0.413(2) 0.8257(12) 0.023(9) Uiso 1 1 d D

loop_
_atom_site_aniso_label
_atom_site_aniso_U_11
_atom_site_aniso_U_22
_atom_site_aniso_U_33
_atom_site_aniso_U_23
_atom_site_aniso_U_13
_atom_site_aniso_U_12
Mn1 0.00595(17) 0.00483(16) 0.00487(16) -0.00002(13) -0.00019(12) 0.00279(16)
K1 0.0078(2) 0.0088(2) 0.0095(2) 0.00077(19) -0.00024(18) 0.0037(2)
P1 0.0050(3) 0.0050(3) 0.0062(4) 0 0 0.00251(14)
P2 0.0042(3) 0.0042(3) 0.0061(4) 0 0 0.00209(13)
P3 0.0052(3) 0.0052(3) 0.0077(4) 0 0 0.00259(13)
O1 0.0092(8) 0.0066(10) 0.0076(8) 0.0009(6) 0.0007(8) 0.0045(9)
O2 0.0053(10) 0.0078(10) 0.0078(8) 0.0008(6) -0.0010(6) 0.0026(7)
O3 0.0085(9) 0.0097(7) 0.0121(7) 0.0001(8) -0.0006(6) 0.0063(8)
O4 0.0104(8) 0.0079(8) 0.0067(7) -0.0012(6) 0.0006(6) 0.0012(7)
O5W 0.0086(9) 0.0068(7) 0.0161(8) 0.0003(8) -0.0051(7) 0.0026(8)
O6 0.0156(9) 0.0078(8) 0.0085(8) 0.0012(6) -0.0006(6) 0.0053(7)
C1 0.0067(18) 0.0083(15) 0.0081(15) 0 0 0.0032(15)
C2 0.0014(14) 0.0054(14) 0.0127(16) 0 0 0.0007(13)

loop_
_atom_type_symbol
_atom_type_description
_atom_type_scat_dispersion_real
_atom_type_scat_dispersion_imag
_atom_type_scat_source
C C 0.0033 0.0016 'International Tables Vol C Tables 4.2.6.8 and 6.1.1.4'
H H 0 0 'International Tables Vol C Tables 4.2.6.8 and 6.1.1.4'
K K 0.2009 0.2494 'International Tables Vol C Tables 4.2.6.8 and 6.1.1.4'
Mn Mn 0.3368 0.7283 'International Tables Vol C Tables 4.2.6.8 and 6.1.1.4'
O O 0.0106 0.006 'International Tables Vol C Tables 4.2.6.8 and 6.1.1.4'
P P 0.1023 0.0942 'International Tables Vol C Tables 4.2.6.8 and 6.1.1.4'

loop_
_exptl_crystal_face_index_h
_exptl_crystal_face_index_k
_exptl_crystal_face_index_l
_exptl_crystal_face_perp_dist
14 -9 0 0.0389
-8 14 4 0.0346
-5 13 -9 0.0518
-13 9 -8 0.0532
-1 -4 29 0.1374
-7 14 -3 0.0334
-6 3 -28 0.1111
-2 -4 -29 0.119
-11 -2 -1 0.0361
-1 12 1 0.0351
-5 10 21 0.0984
2 -3 -31 0.1262
4 -2 30 0.1421
-3 3 31 0.1329
10 3 0 0.0426
-2 4 -30 0.1148
-10 -3 1 0.0394
1 11 1 0.0378
3 -13 -1 0.0369
-12 12 0 0.0295
-14 6 2 0.0338

loop_
_geom_angle_atom_site_label_1
_geom_angle_atom_site_label_2
_geom_angle_atom_site_label_3
_geom_angle
_geom_angle_site_symmetry_1
_geom_angle_site_symmetry_3
O3 Mn1 O2 92.16(6) . .
O3 Mn1 O1 91.29(7) . .
O2 Mn1 O1 95.23(5) . .
O3 Mn1 O4 99.55(7) . .
O2 Mn1 O4 163.85(6) . .
O1 Mn1 O4 95.58(6) . .
O3 Mn1 O6 98.87(7) . .
O2 Mn1 O6 93.92(6) . .
O1 Mn1 O6 166.05(6) . .
O4 Mn1 O6 73.41(5) . .
O3 Mn1 O5W 175.92(6) . .
O2 Mn1 O5W 85.23(7) . .
O1 Mn1 O5W 85.84(7) . .
O4 Mn1 O5W 83.63(6) . .
O6 Mn1 O5W 84.45(6) . .
O3 Mn1 K1 63.94(4) . 7_667
O2 Mn1 K1 55.21(4) . 7_667
O1 Mn1 K1 52.23(4) . 7_667
O4 Mn1 K1 140.45(5) . 7_667
O6 Mn1 K1 141.34(4) . 7_667
O5W Mn1 K1 111.98(4) . 7_667
O3 Mn1 K1 123.76(4) . 5_565
O2 Mn1 K1 54.77(5) . 5_565
O1 Mn1 K1 54.81(6) . 5_565
O4 Mn1 K1 124.33(5) . 5_565
O6 Mn1 K1 124.35(5) . 5_565
O5W Mn1 K1 52.16(4) . 5_565
K1 Mn1 K1 59.834(10) 7_667 5_565
O3 Mn1 K1 50.46(5) . 3_655
O2 Mn1 K1 45.92(5) . 3_655
O1 Mn1 K1 110.82(4) . 3_655
O4 Mn1 K1 138.56(5) . 3_655
O6 Mn1 K1 83.09(4) . 3_655
O5W Mn1 K1 128.11(5) . 3_655
K1 Mn1 K1 58.983(10) 7_667 3_655
K1 Mn1 K1 97.101(16) 5_565 3_655
O3 Mn1 K1 49.65(5) . .
O2 Mn1 K1 112.67(4) . .
O1 Mn1 K1 46.63(5) . .
O4 Mn1 K1 83.45(5) . .
O6 Mn1 K1 137.23(5) . .
O5W Mn1 K1 128.74(5) . .
K1 Mn1 K1 58.120(14) 7_667 .
K1 Mn1 K1 98.414(15) 5_565 .
K1 Mn1 K1 91.900(15) 3_655 .
O2 K1 O1 106.71(5) 5_665 7_667
O2 K1 O1 151.10(4) 5_665 .
O1 K1 O1 100.73(5) 7_667 .
O2 K1 O2 71.62(7) 5_665 7_667
O1 K1 O2 66.91(4) 7_667 7_667
O1 K1 O2 129.24(5) . 7_667
O2 K1 O5W 75.40(5) 5_665 3_665
O1 K1 O5W 163.85(4) 7_667 3_665
O1 K1 O5W 75.72(5) . 3_665
O2 K1 O5W 127.64(5) 7_667 3_665
O2 K1 O3 113.49(5) 5_665 .
O1 K1 O3 76.86(5) 7_667 .
O1 K1 O3 64.04(4) . .
O2 K1 O3 142.90(5) 7_667 .
O5W K1 O3 87.58(4) 3_665 .
O2 K1 O3 64.62(4) 5_665 5_665
O1 K1 O3 78.57(5) 7_667 5_665
O1 K1 O3 113.40(4) . 5_665
O2 K1 O3 111.72(5) 7_667 5_665
O5W K1 O3 88.32(4) 3_665 5_665
O3 K1 O3 50.83(5) . 5_665
O2 K1 O2 51.48(6) 5_665 3_665
O1 K1 O2 134.55(6) 7_667 3_665
O1 K1 O2 112.56(5) . 3_665
O2 K1 O2 68.14(6) 7_667 3_665
O5W K1 O2 59.51(5) 3_665 3_665
O3 K1 O2 145.35(5) . 3_665
O3 K1 O2 112.75(4) 5_665 3_665
O2 K1 O1 112.97(5) 5_665 3_665
O1 K1 O1 129.82(4) 7_667 3_665
O1 K1 O1 51.27(5) . 3_665
O2 K1 O1 97.67(5) 7_667 3_665
O5W K1 O1 60.19(4) 3_665 3_665
O3 K1 O1 111.93(4) . 3_665
O3 K1 O1 146.47(5) 5_665 3_665
O2 K1 O1 62.95(4) 3_665 3_665
O2 K1 O3 130.49(5) 5_665 7_667
O1 K1 O3 60.02(4) 7_667 7_667
O1 K1 O3 71.85(4) . 7_667
O2 K1 O3 59.20(4) 7_667 7_667
O5W K1 O3 131.06(4) 3_665 7_667
O3 K1 O3 109.10(4) . 7_667
O3 K1 O3 138.13(4) 5_665 7_667
O2 K1 O3 101.38(5) 3_665 7_667
O1 K1 O3 70.96(4) 3_665 7_667
O2 K1 P1 25.65(3) 5_665 1_665
O1 K1 P1 125.96(5) 7_667 1_665
O1 K1 P1 132.38(3) . 1_665
O2 K1 P1 71.07(4) 7_667 1_665
O5W K1 P1 61.87(4) 3_665 1_665
O3 K1 P1 129.83(3) . 1_665
O3 K1 P1 87.18(3) 5_665 1_665
O2 K1 P1 26.27(3) 3_665 1_665
O1 K1 P1 87.45(3) 3_665 1_665
O3 K1 P1 121.02(4) 7_667 1_665
O2 K1 P2 132.27(4) 5_665 .
O1 K1 P2 120.28(5) 7_667 .
O1 K1 P2 25.66(3) . .
O2 K1 P2 118.31(4) 7_667 .
O5W K1 P2 62.00(4) 3_665 .
O3 K1 P2 86.36(3) . .
O3 K1 P2 129.97(4) 5_665 .
O2 K1 P2 87.03(3) 3_665 .
O1 K1 P2 26.16(3) 3_665 .
O3 K1 P2 73.23(3) 7_667 .
P1 K1 P2 108.798(15) 1_665 .
O2 P1 O2 112.71(6) 5 3
O2 P1 O2 112.71(6) 5 .
O2 P1 O2 112.70(6) 3 .
O2 P1 K1 52.19(7) 5 1_445
O2 P1 K1 61.88(7) 3 1_445
O2 P1 K1 144.73(8) . 1_445
O2 P1 K1 61.88(7) 5 3_655
O2 P1 K1 144.73(8) 3 3_655
O2 P1 K1 52.19(7) . 3_655
K1 P1 K1 110.039(15) 1_445 3_655
O2 P1 K1 144.73(8) 5 5_565
O2 P1 K1 52.19(7) 3 5_565
O2 P1 K1 61.88(7) . 5_565
K1 P1 K1 110.039(15) 1_445 5_565
K1 P1 K1 110.039(15) 3_655 5_565
O2 P1 H1 106.00(7) 5 .
O2 P1 H1 106.00(7) 3 .
O2 P1 H1 106.00(7) . .
K1 P1 H1 108.90(2) 1_445 .
K1 P1 H1 108.897(18) 3_655 .
K1 P1 H1 108.897(17) 5_565 .
O1 P2 O1 112.59(6) 3_665 .
O1 P2 O1 112.59(6) 3_665 5_565
O1 P2 O1 112.59(6) . 5_565
O1 P2 K1 53.16(8) 3_665 3_665
O1 P2 K1 145.92(7) . 3_665
O1 P2 K1 61.18(8) 5_565 3_665
O1 P2 K1 145.93(7) 3_665 5_565
O1 P2 K1 61.19(8) . 5_565
O1 P2 K1 53.16(8) 5_565 5_565
K1 P2 K1 111.200(14) 3_665 5_565
O1 P2 K1 61.19(8) 3_665 .
O1 P2 K1 53.16(8) . .
O1 P2 K1 145.93(7) 5_565 .
K1 P2 K1 111.200(14) 3_665 .
K1 P2 K1 111.200(14) 5_565 .
O1 P2 H2 106.13(7) 3_665 .
O1 P2 H2 106.14(6) . .
O1 P2 H2 106.13(6) 5_565 .
K1 P2 H2 107.682(16) 3_665 .
K1 P2 H2 107.68(2) 5_565 .
K1 P2 H2 107.682(17) . .
O3 P3 O3 112.03(6) 3_655 5_665
O3 P3 O3 112.03(6) 3_655 .
O3 P3 O3 112.03(6) 5_665 .
O3 P3 K1 56.35(7) 3_655 5_665
O3 P3 K1 56.05(7) 5_665 5_665
O3 P3 K1 137.83(7) . 5_665
O3 P3 K1 56.05(7) 3_655 3_655
O3 P3 K1 137.83(7) 5_665 3_655
O3 P3 K1 56.35(7) . 3_655
K1 P3 K1 102.960(18) 5_665 3_655
O3 P3 K1 137.83(7) 3_655 .
O3 P3 K1 56.35(7) 5_665 .
O3 P3 K1 56.05(8) . .
K1 P3 K1 102.960(18) 5_665 .
K1 P3 K1 102.960(18) 3_655 .
O3 P3 H3 106.78(7) 3_655 .
O3 P3 H3 106.78(7) 5_665 .
O3 P3 H3 106.78(7) . .
K1 P3 H3 115.388(17) 5_665 .
K1 P3 H3 115.39(2) 3_655 .
K1 P3 H3 115.388(16) . .
P2 O1 Mn1 125.23(9) . .
P2 O1 K1 142.95(9) . 7_667
Mn1 O1 K1 90.54(5) . 7_667
P2 O1 K1 101.18(9) . .
Mn1 O1 K1 99.64(6) . .
K1 O1 K1 79.27(5) 7_667 .
P2 O1 K1 92.65(8) . 5_565
Mn1 O1 K1 89.70(6) . 5_565
K1 O1 K1 76.62(5) 7_667 5_565
K1 O1 K1 154.19(6) . 5_565
P1 O2 Mn1 126.93(10) . .
P1 O2 K1 102.15(8) . 3_655
Mn1 O2 K1 100.60(6) . 3_655
P1 O2 K1 143.17(9) . 7_667
Mn1 O2 K1 88.03(5) . 7_667
K1 O2 K1 79.01(4) 3_655 7_667
P1 O2 K1 91.85(8) . 5_565
Mn1 O2 K1 90.16(6) . 5_565
K1 O2 K1 151.50(6) 3_655 5_565
K1 O2 K1 75.04(4) 7_667 5_565
P3 O3 Mn1 138.58(10) . .
P3 O3 K1 98.48(8) . .
Mn1 O3 K1 97.02(6) . .
P3 O3 K1 98.16(8) . 3_655
Mn1 O3 K1 95.85(6) . 3_655
K1 O3 K1 137.36(6) . 3_655
P3 O3 K1 141.23(8) . 7_667
Mn1 O3 K1 80.18(4) . 7_667
K1 O3 K1 70.90(4) . 7_667
K1 O3 K1 71.58(4) 3_655 7_667
C2 O4 Mn1 115.88(17) . .
Mn1 O5W K1 90.74(5) . 5_565
Mn1 O5W H5A 126(2) . .
K1 O5W H5A 103(2) 5_565 .
Mn1 O5W H5B 122(2) . .
K1 O5W H5B 107(2) 5_565 .
H5A O5W H5B 104.2(19) . .
C1 O6 Mn1 115.34(17) . .
O6 C1 O6 126.9(3) 10_557 .
O6 C1 C2 116.55(16) 10_557 .
O6 C1 C2 116.55(16) . .
O4 C2 O4 127.3(3) 10_557 .
O4 C2 C1 116.32(16) 10_557 .
O4 C2 C1 116.32(16) . .

loop_
_geom_bond_atom_site_label_1
_geom_bond_atom_site_label_2
_geom_bond_distance
_geom_bond_site_symmetry_2
Mn1 O3 2.1246(14) .
Mn1 O2 2.1390(16) .
Mn1 O1 2.1608(15) .
Mn1 O4 2.2267(16) .
Mn1 O6 2.2367(16) .
Mn1 O5W 2.2454(14) .
Mn1 K1 3.5720(5) 7_667
Mn1 K1 3.7225(5) 5_565
Mn1 K1 3.8107(5) 3_655
Mn1 K1 3.8373(6) .
K1 O2 2.785(2) 5_665
K1 O1 2.8239(15) 7_667
K1 O1 2.830(2) .
K1 O2 2.9351(17) 7_667
K1 O5W 2.9401(17) 3_665
K1 O3 2.946(2) .
K1 O3 2.9543(19) 5_665
K1 O2 3.0407(19) 3_665
K1 O1 3.042(2) 3_665
K1 O3 3.2566(15) 7_667
K1 P1 3.4459(6) 1_665
K1 P2 3.4685(5) .
P1 O2 1.5260(15) 5
P1 O2 1.5260(15) 3
P1 O2 1.5260(16) .
P1 K1 3.4459(6) 1_445
P1 K1 3.4459(6) 3_655
P1 K1 3.4459(6) 5_565
P1 H1 1.32(5) .
P2 O1 1.5311(15) 3_665
P2 O1 1.5311(14) .
P2 O1 1.5311(14) 5_565
P2 K1 3.4685(5) 3_665
P2 K1 3.4685(5) 5_565
P2 H2 1.33(4) .
P3 O3 1.5271(14) 3_655
P3 O3 1.5271(14) 5_665
P3 O3 1.5271(14) .
P3 K1 3.5129(6) 5_665
P3 K1 3.5129(6) 3_655
P3 H3 1.30(4) .
O1 K1 2.8239(15) 7_667
O1 K1 3.042(2) 5_565
O2 K1 2.7849(19) 3_655
O2 K1 2.9351(16) 7_667
O2 K1 3.0407(19) 5_565
O3 K1 2.9543(19) 3_655
O3 K1 3.2566(15) 7_667
O4 C2 1.250(2) .
O5W K1 2.9401(17) 5_565
O5W H5A 0.830(10) .
O5W H5B 0.827(10) .
O6 C1 1.252(2) .
C1 O6 1.252(2) 10_557
C1 C2 1.554(4) .
C2 O4 1.250(2) 10_557

loop_
_geom_torsion_atom_site_label_1
_geom_torsion_atom_site_label_2
_geom_torsion_atom_site_label_3
_geom_torsion_atom_site_label_4
_geom_torsion
_geom_torsion_site_symmetry_1
_geom_torsion_site_symmetry_4
O2 K1 P2 O1 -49.15(10) 5_665 3_665
O1 K1 P2 O1 119.55(5) 7_667 3_665
O1 K1 P2 O1 163.72(14) . 3_665
O2 K1 P2 O1 41.17(8) 7_667 3_665
O5W K1 P2 O1 -78.78(8) 3_665 3_665
O3 K1 P2 O1 -167.96(8) . 3_665
O3 K1 P2 O1 -139.50(8) 5_665 3_665
O2 K1 P2 O1 -21.99(8) 3_665 3_665
O3 K1 P2 O1 80.83(8) 7_667 3_665
P1 K1 P2 O1 -36.94(7) 1_665 3_665
O2 K1 P2 O1 147.14(8) 5_665 .
O1 K1 P2 O1 -44.17(10) 7_667 .
O2 K1 P2 O1 -122.55(9) 7_667 .
O5W K1 P2 O1 117.50(9) 3_665 .
O3 K1 P2 O1 28.32(8) . .
O3 K1 P2 O1 56.78(9) 5_665 .
O2 K1 P2 O1 174.29(8) 3_665 .
O1 K1 P2 O1 -163.72(14) 3_665 .
O3 K1 P2 O1 -82.89(9) 7_667 .
P1 K1 P2 O1 159.34(8) 1_665 .
O2 K1 P2 O1 -137.39(14) 5_665 5_565
O1 K1 P2 O1 31.31(13) 7_667 5_565
O1 K1 P2 O1 75.48(13) . 5_565
O2 K1 P2 O1 -47.07(14) 7_667 5_565
O5W K1 P2 O1 -167.02(14) 3_665 5_565
O3 K1 P2 O1 103.80(14) . 5_565
O3 K1 P2 O1 132.26(14) 5_665 5_565
O2 K1 P2 O1 -110.24(14) 3_665 5_565
O1 K1 P2 O1 -88.24(14) 3_665 5_565
O3 K1 P2 O1 -7.41(15) 7_667 5_565
P1 K1 P2 O1 -125.18(14) 1_665 5_565
O2 K1 P2 K1 -67.83(6) 5_665 3_665
O1 K1 P2 K1 100.87(4) 7_667 3_665
O1 K1 P2 K1 145.03(8) . 3_665
O2 K1 P2 K1 22.49(5) 7_667 3_665
O5W K1 P2 K1 -97.46(4) 3_665 3_665
O3 K1 P2 K1 173.35(4) . 3_665
O3 K1 P2 K1 -158.19(4) 5_665 3_665
O2 K1 P2 K1 -40.68(4) 3_665 3_665
O1 K1 P2 K1 -18.69(7) 3_665 3_665
O3 K1 P2 K1 62.15(4) 7_667 3_665
P1 K1 P2 K1 -55.63(3) 1_665 3_665
O2 K1 P2 K1 167.66(5) 5_665 5_565
O1 K1 P2 K1 -23.64(5) 7_667 5_565
O1 K1 P2 K1 20.53(7) . 5_565
O2 K1 P2 K1 -102.02(4) 7_667 5_565
O5W K1 P2 K1 138.03(4) 3_665 5_565
O3 K1 P2 K1 48.85(4) . 5_565
O3 K1 P2 K1 77.31(5) 5_665 5_565
O2 K1 P2 K1 -165.18(4) 3_665 5_565
O1 K1 P2 K1 -143.19(8) 3_665 5_565
O3 K1 P2 K1 -62.36(4) 7_667 5_565
P1 K1 P2 K1 179.87(2) 1_665 5_565
O2 K1 P3 O3 105.58(12) 5_665 3_655
O1 K1 P3 O3 -1.82(13) 7_667 3_655
O1 K1 P3 O3 -103.15(12) . 3_655
O2 K1 P3 O3 41.96(12) 7_667 3_655
O5W K1 P3 O3 -178.96(12) 3_665 3_655
O3 K1 P3 O3 -85.99(11) . 3_655
O3 K1 P3 O3 86.34(11) 5_665 3_655
O2 K1 P3 O3 138.13(12) 3_665 3_655
O1 K1 P3 O3 -134.87(12) 3_665 3_655
O3 K1 P3 O3 -37.85(11) 7_667 3_655
P1 K1 P3 O3 122.44(11) 1_665 3_655
P2 K1 P3 O3 -120.10(11) . 3_655
O2 K1 P3 O3 19.24(8) 5_665 5_665
O1 K1 P3 O3 -88.16(9) 7_667 5_665
O1 K1 P3 O3 170.51(9) . 5_665
O2 K1 P3 O3 -44.38(9) 7_667 5_665
O5W K1 P3 O3 94.70(9) 3_665 5_665
O3 K1 P3 O3 -172.34(14) . 5_665
O2 K1 P3 O3 51.79(9) 3_665 5_665
O1 K1 P3 O3 138.79(9) 3_665 5_665
O3 K1 P3 O3 -124.19(6) 7_667 5_665
P1 K1 P3 O3 36.09(8) 1_665 5_665
P2 K1 P3 O3 153.56(8) . 5_665
O2 K1 P3 O3 -168.42(9) 5_665 .
O1 K1 P3 O3 84.18(9) 7_667 .
O1 K1 P3 O3 -17.16(8) . .
O2 K1 P3 O3 127.95(9) 7_667 .
O5W K1 P3 O3 -92.96(8) 3_665 .
O3 K1 P3 O3 172.34(14) 5_665 .
O2 K1 P3 O3 -135.87(8) 3_665 .
O1 K1 P3 O3 -48.87(9) 3_665 .
O3 K1 P3 O3 48.14(10) 7_667 .
P1 K1 P3 O3 -151.57(8) 1_665 .
P2 K1 P3 O3 -34.11(8) . .
O2 K1 P3 K1 51.94(4) 5_665 5_665
O1 K1 P3 K1 -55.46(5) 7_667 5_665
O1 K1 P3 K1 -156.79(3) . 5_665
O2 K1 P3 K1 -11.68(5) 7_667 5_665
O5W K1 P3 K1 127.40(4) 3_665 5_665
O3 K1 P3 K1 -139.64(8) . 5_665
O3 K1 P3 K1 32.70(7) 5_665 5_665
O2 K1 P3 K1 84.49(5) 3_665 5_665
O1 K1 P3 K1 171.49(4) 3_665 5_665
O3 K1 P3 K1 -91.49(3) 7_667 5_665
P1 K1 P3 K1 68.80(3) 1_665 5_665
P2 K1 P3 K1 -173.743(17) . 5_665
O2 K1 P3 K1 158.75(4) 5_665 3_655
O1 K1 P3 K1 51.35(5) 7_667 3_655
O1 K1 P3 K1 -49.99(4) . 3_655
O2 K1 P3 K1 95.12(4) 7_667 3_655
O5W K1 P3 K1 -125.79(4) 3_665 3_655
O3 K1 P3 K1 -32.83(7) . 3_655
O3 K1 P3 K1 139.51(8) 5_665 3_655
O2 K1 P3 K1 -168.70(4) 3_665 3_655
O1 K1 P3 K1 -81.71(5) 3_665 3_655
O3 K1 P3 K1 15.31(4) 7_667 3_655
P1 K1 P3 K1 175.600(18) 1_665 3_655
P2 K1 P3 K1 -66.94(3) . 3_655
O1 P2 O1 Mn1 -125.83(16) 3_665 .
O1 P2 O1 Mn1 105.58(17) 5_565 .
K1 P2 O1 Mn1 177.12(2) 3_665 .
K1 P2 O1 Mn1 91.51(13) 5_565 .
K1 P2 O1 Mn1 -110.40(14) . .
O1 P2 O1 K1 71.52(16) 3_665 7_667
O1 P2 O1 K1 -57.08(18) 5_565 7_667
K1 P2 O1 K1 14.5(3) 3_665 7_667
K1 P2 O1 K1 -71.14(16) 5_565 7_667
K1 P2 O1 K1 86.95(17) . 7_667
O1 P2 O1 K1 -15.43(13) 3_665 .
O1 P2 O1 K1 -144.03(5) 5_565 .
K1 P2 O1 K1 -72.48(13) 3_665 .
K1 P2 O1 K1 -158.09(7) 5_565 .
O1 P2 O1 K1 142.66(6) 3_665 5_565
O1 P2 O1 K1 14.06(12) 5_565 5_565
K1 P2 O1 K1 85.61(12) 3_665 5_565
K1 P2 O1 K1 158.09(7) . 5_565
O3 Mn1 O1 P2 135.33(15) . .
O2 Mn1 O1 P2 -132.38(15) . .
O4 Mn1 O1 P2 35.61(14) . .
O6 Mn1 O1 P2 -1.6(4) . .
O5W Mn1 O1 P2 -47.56(14) . .
K1 Mn1 O1 P2 -169.65(17) 7_667 .
K1 Mn1 O1 P2 -93.04(14) 5_565 .
K1 Mn1 O1 P2 -176.94(11) 3_655 .
K1 Mn1 O1 P2 111.14(15) . .
O3 Mn1 O1 K1 -55.02(6) . 7_667
O2 Mn1 O1 K1 37.27(5) . 7_667
O4 Mn1 O1 K1 -154.74(6) . 7_667
O6 Mn1 O1 K1 168.1(3) . 7_667
O5W Mn1 O1 K1 122.09(6) . 7_667
K1 Mn1 O1 K1 76.61(5) 5_565 7_667
K1 Mn1 O1 K1 -7.29(6) 3_655 7_667
K1 Mn1 O1 K1 -79.21(5) . 7_667
O3 Mn1 O1 K1 24.19(6) . .
O2 Mn1 O1 K1 116.48(6) . .
O4 Mn1 O1 K1 -75.54(6) . .
O6 Mn1 O1 K1 -112.7(3) . .
O5W Mn1 O1 K1 -158.71(6) . .
K1 Mn1 O1 K1 79.21(5) 7_667 .
K1 Mn1 O1 K1 155.82(6) 5_565 .
K1 Mn1 O1 K1 71.92(5) 3_655 .
O3 Mn1 O1 K1 -131.63(5) . 5_565
O2 Mn1 O1 K1 -39.34(5) . 5_565
O4 Mn1 O1 K1 128.64(5) . 5_565
O6 Mn1 O1 K1 91.5(3) . 5_565
O5W Mn1 O1 K1 45.47(5) . 5_565
K1 Mn1 O1 K1 -76.61(5) 7_667 5_565
K1 Mn1 O1 K1 -83.90(4) 3_655 5_565
K1 Mn1 O1 K1 -155.82(6) . 5_565
O2 K1 O1 P2 -56.19(12) 5_665 .
O1 K1 O1 P2 142.23(9) 7_667 .
O2 K1 O1 P2 73.38(9) 7_667 .
O5W K1 O1 P2 -53.91(7) 3_665 .
O3 K1 O1 P2 -148.23(9) . .
O3 K1 O1 P2 -135.69(7) 5_665 .
O2 K1 O1 P2 -6.18(9) 3_665 .
O1 K1 O1 P2 9.12(8) 3_665 .
O3 K1 O1 P2 88.91(8) 7_667 .
P1 K1 O1 P2 -26.88(10) 1_665 .
O2 K1 O1 Mn1 72.86(10) 5_665 .
O1 K1 O1 Mn1 -88.72(5) 7_667 .
O2 K1 O1 Mn1 -157.58(6) 7_667 .
O5W K1 O1 Mn1 75.14(5) 3_665 .
O3 K1 O1 Mn1 -19.18(5) . .
O3 K1 O1 Mn1 -6.64(7) 5_665 .
O2 K1 O1 Mn1 122.87(6) 3_665 .
O1 K1 O1 Mn1 138.17(5) 3_665 .
O3 K1 O1 Mn1 -142.04(6) 7_667 .
P1 K1 O1 Mn1 102.16(5) 1_665 .
P2 K1 O1 Mn1 129.05(11) . .
O2 K1 O1 K1 161.58(8) 5_665 7_667
O1 K1 O1 K1 0 7_667 7_667
O2 K1 O1 K1 -68.86(6) 7_667 7_667
O5W K1 O1 K1 163.85(4) 3_665 7_667
O3 K1 O1 K1 69.54(4) . 7_667
O3 K1 O1 K1 82.08(5) 5_665 7_667
O2 K1 O1 K1 -148.41(4) 3_665 7_667
O1 K1 O1 K1 -133.12(3) 3_665 7_667
O3 K1 O1 K1 -53.33(4) 7_667 7_667
P1 K1 O1 K1 -169.12(3) 1_665 7_667
P2 K1 O1 K1 -142.23(9) . 7_667
O2 K1 O1 K1 -177.30(11) 5_665 5_565
O1 K1 O1 K1 21.12(10) 7_667 5_565
O2 K1 O1 K1 -47.74(14) 7_667 5_565
O5W K1 O1 K1 -175.03(13) 3_665 5_565
O3 K1 O1 K1 90.66(13) . 5_565
O3 K1 O1 K1 103.20(13) 5_665 5_565
O2 K1 O1 K1 -127.29(12) 3_665 5_565
O1 K1 O1 K1 -112.00(12) 3_665 5_565
O3 K1 O1 K1 -32.21(12) 7_667 5_565
P1 K1 O1 K1 -148.00(10) 1_665 5_565
P2 K1 O1 K1 -121.11(17) . 5_565
O2 P1 O2 Mn1 127.16(15) 5 .
O2 P1 O2 Mn1 -103.89(18) 3 .
K1 P1 O2 Mn1 -176.84(2) 1_445 .
K1 P1 O2 Mn1 113.40(14) 3_655 .
K1 P1 O2 Mn1 -91.59(12) 5_565 .
O2 P1 O2 K1 13.76(14) 5 3_655
O2 P1 O2 K1 142.71(5) 3 3_655
K1 P1 O2 K1 69.76(13) 1_445 3_655
K1 P1 O2 K1 155.01(8) 5_565 3_655
O2 P1 O2 K1 -74.07(15) 5 7_667
O2 P1 O2 K1 54.88(18) 3 7_667
K1 P1 O2 K1 -18.1(2) 1_445 7_667
K1 P1 O2 K1 -87.83(16) 3_655 7_667
K1 P1 O2 K1 67.18(14) 5_565 7_667
O2 P1 O2 K1 -141.25(7) 5 5_565
O2 P1 O2 K1 -12.30(12) 3 5_565
K1 P1 O2 K1 -85.25(11) 1_445 5_565
K1 P1 O2 K1 -155.01(8) 3_655 5_565
O3 Mn1 O2 P1 -136.71(14) . .
O1 Mn1 O2 P1 131.80(14) . .
O4 Mn1 O2 P1 -0.1(4) . .
O6 Mn1 O2 P1 -37.66(13) . .
O5W Mn1 O2 P1 46.43(13) . .
K1 Mn1 O2 P1 167.46(16) 7_667 .
K1 Mn1 O2 P1 92.43(13) 5_565 .
K1 Mn1 O2 P1 -114.12(15) 3_655 .
K1 Mn1 O2 P1 176.64(10) . .
O3 Mn1 O2 K1 -22.59(6) . 3_655
O1 Mn1 O2 K1 -114.09(6) . 3_655
O4 Mn1 O2 K1 114.1(2) . 3_655
O6 Mn1 O2 K1 76.46(6) . 3_655
O5W Mn1 O2 K1 160.55(6) . 3_655
K1 Mn1 O2 K1 -78.43(5) 7_667 3_655
K1 Mn1 O2 K1 -153.45(7) 5_565 3_655
K1 Mn1 O2 K1 -69.24(6) . 3_655
O3 Mn1 O2 K1 55.84(5) . 7_667
O1 Mn1 O2 K1 -35.66(5) . 7_667
O4 Mn1 O2 K1 -167.5(2) . 7_667
O6 Mn1 O2 K1 154.89(6) . 7_667
O5W Mn1 O2 K1 -121.02(6) . 7_667
K1 Mn1 O2 K1 -75.02(4) 5_565 7_667
K1 Mn1 O2 K1 78.43(5) 3_655 7_667
K1 Mn1 O2 K1 9.19(6) . 7_667
O3 Mn1 O2 K1 130.86(5) . 5_565
O1 Mn1 O2 K1 39.37(5) . 5_565
O4 Mn1 O2 K1 -92.5(3) . 5_565
O6 Mn1 O2 K1 -130.09(5) . 5_565
O5W Mn1 O2 K1 -46.00(5) . 5_565
K1 Mn1 O2 K1 75.02(4) 7_667 5_565
K1 Mn1 O2 K1 153.45(7) 3_655 5_565
K1 Mn1 O2 K1 84.21(4) . 5_565
O3 P3 O3 Mn1 -115.4(2) 3_655 .
O3 P3 O3 Mn1 117.7(2) 5_665 .
K1 P3 O3 Mn1 -179.07(9) 5_665 .
K1 P3 O3 Mn1 -108.55(19) 3_655 .
K1 P3 O3 Mn1 110.84(19) . .
O3 P3 O3 K1 133.75(6) 3_655 .
O3 P3 O3 K1 6.88(12) 5_665 .
K1 P3 O3 K1 70.09(11) 5_665 .
K1 P3 O3 K1 140.60(7) 3_655 .
O3 P3 O3 K1 -6.85(12) 3_655 3_655
O3 P3 O3 K1 -133.73(6) 5_665 3_655
K1 P3 O3 K1 -70.52(11) 5_665 3_655
K1 P3 O3 K1 -140.60(7) . 3_655
O3 P3 O3 K1 63.80(16) 3_655 7_667
O3 P3 O3 K1 -63.08(15) 5_665 7_667
K1 P3 O3 K1 0.1(2) 5_665 7_667
K1 P3 O3 K1 70.65(14) 3_655 7_667
K1 P3 O3 K1 -69.96(14) . 7_667
O2 Mn1 O3 P3 130.34(19) . .
O1 Mn1 O3 P3 -134.37(19) . .
O4 Mn1 O3 P3 -38.50(19) . .
O6 Mn1 O3 P3 36.03(19) . .
O5W Mn1 O3 P3 -18E1(6) . .
K1 Mn1 O3 P3 179.5(2) 7_667 .
K1 Mn1 O3 P3 178.34(14) 5_565 .
K1 Mn1 O3 P3 109.38(19) 3_655 .
K1 Mn1 O3 P3 -111.36(19) . .
O2 Mn1 O3 K1 -118.30(6) . .
O1 Mn1 O3 K1 -23.01(6) . .
O4 Mn1 O3 K1 72.86(6) . .
O6 Mn1 O3 K1 147.39(5) . .
O5W Mn1 O3 K1 -68.2(11) . .
K1 Mn1 O3 K1 -69.15(4) 7_667 .
K1 Mn1 O3 K1 -70.30(6) 5_565 .
K1 Mn1 O3 K1 -139.26(7) 3_655 .
O2 Mn1 O3 K1 20.97(6) . 3_655
O1 Mn1 O3 K1 116.25(6) . 3_655
O4 Mn1 O3 K1 -147.87(5) . 3_655
O6 Mn1 O3 K1 -73.35(6) . 3_655
O5W Mn1 O3 K1 71.1(11) . 3_655
K1 Mn1 O3 K1 70.12(4) 7_667 3_655
K1 Mn1 O3 K1 68.96(6) 5_565 3_655
K1 Mn1 O3 K1 139.26(7) . 3_655
O2 Mn1 O3 K1 -49.15(5) . 7_667
O1 Mn1 O3 K1 46.14(5) . 7_667
O4 Mn1 O3 K1 142.01(5) . 7_667
O6 Mn1 O3 K1 -143.46(5) . 7_667
O5W Mn1 O3 K1 1.0(11) . 7_667
K1 Mn1 O3 K1 -1.15(6) 5_565 7_667
K1 Mn1 O3 K1 -70.12(4) 3_655 7_667
K1 Mn1 O3 K1 69.15(4) . 7_667
O2 K1 O3 P3 12.64(9) 5_665 .
O1 K1 O3 P3 -90.10(8) 7_667 .
O1 K1 O3 P3 160.86(9) . .
O2 K1 O3 P3 -77.63(10) 7_667 .
O5W K1 O3 P3 85.57(8) 3_665 .
O3 K1 O3 P3 -4.24(8) 5_665 .
O2 K1 O3 P3 68.21(10) 3_665 .
O1 K1 O3 P3 141.96(7) 3_665 .
O3 K1 O3 P3 -141.50(8) 7_667 .
P1 K1 O3 P3 36.10(9) 1_665 .
P2 K1 O3 P3 147.65(7) . .
O2 K1 O3 Mn1 -128.83(5) 5_665 .
O1 K1 O3 Mn1 128.43(6) 7_667 .
O1 K1 O3 Mn1 19.39(5) . .
O2 K1 O3 Mn1 140.90(7) 7_667 .
O5W K1 O3 Mn1 -55.91(6) 3_665 .
O3 K1 O3 Mn1 -145.72(6) 5_665 .
O2 K1 O3 Mn1 -73.26(8) 3_665 .
O1 K1 O3 Mn1 0.49(7) 3_665 .
O3 K1 O3 Mn1 77.03(5) 7_667 .
P1 K1 O3 Mn1 -105.38(5) 1_665 .
P2 K1 O3 Mn1 6.18(5) . .
O2 K1 O3 K1 124.59(7) 5_665 3_655
O1 K1 O3 K1 21.85(7) 7_667 3_655
O1 K1 O3 K1 -87.19(8) . 3_655
O2 K1 O3 K1 34.32(11) 7_667 3_655
O5W K1 O3 K1 -162.49(8) 3_665 3_655
O3 K1 O3 K1 107.70(7) 5_665 3_655
O2 K1 O3 K1 -179.84(7) 3_665 3_655
O1 K1 O3 K1 -106.09(8) 3_665 3_655
O3 K1 O3 K1 -29.55(6) 7_667 3_655
P1 K1 O3 K1 148.04(5) 1_665 3_655
P2 K1 O3 K1 -100.40(7) . 3_655
O2 K1 O3 K1 154.14(4) 5_665 7_667
O1 K1 O3 K1 51.40(4) 7_667 7_667
O1 K1 O3 K1 -57.64(4) . 7_667
O2 K1 O3 K1 63.87(7) 7_667 7_667
O5W K1 O3 K1 -132.93(4) 3_665 7_667
O3 K1 O3 K1 137.26(4) 5_665 7_667
O2 K1 O3 K1 -150.29(6) 3_665 7_667
O1 K1 O3 K1 -76.54(4) 3_665 7_667
O3 K1 O3 K1 0 7_667 7_667
P1 K1 O3 K1 177.60(3) 1_665 7_667
P2 K1 O3 K1 -70.85(2) . 7_667
O3 Mn1 O4 C2 109.8(2) . .
O2 Mn1 O4 C2 -26.1(4) . .
O1 Mn1 O4 C2 -157.9(2) . .
O6 Mn1 O4 C2 13.3(2) . .
O5W Mn1 O4 C2 -72.8(2) . .
K1 Mn1 O4 C2 170.07(18) 7_667 .
K1 Mn1 O4 C2 -107.3(2) 5_565 .
K1 Mn1 O4 C2 71.5(2) 3_655 .
K1 Mn1 O4 C2 156.9(2) . .
O3 Mn1 O5W K1 -2.2(11) . 5_565
O2 Mn1 O5W K1 48.07(6) . 5_565
O1 Mn1 O5W K1 -47.54(6) . 5_565
O4 Mn1 O5W K1 -143.63(6) . 5_565
O6 Mn1 O5W K1 142.49(6) . 5_565
K1 Mn1 O5W K1 -1.30(6) 7_667 5_565
K1 Mn1 O5W K1 65.77(6) 3_655 5_565
K1 Mn1 O5W K1 -67.32(6) . 5_565
O3 Mn1 O6 C1 -110.7(2) . .
O2 Mn1 O6 C1 156.5(2) . .
O1 Mn1 O6 C1 25.6(4) . .
O4 Mn1 O6 C1 -13.3(2) . .
O5W Mn1 O6 C1 71.7(2) . .
K1 Mn1 O6 C1 -169.5(2) 7_667 .
K1 Mn1 O6 C1 107.3(2) 5_565 .
K1 Mn1 O6 C1 -158.8(2) 3_655 .
K1 Mn1 O6 C1 -73.4(2) . .
Mn1 O6 C1 O6 -168.8(3) . 10_557
Mn1 O6 C1 C2 11.9(4) . .
Mn1 O4 C2 O4 168.6(2) . 10_557
Mn1 O4 C2 C1 -11.9(4) . .
O6 C1 C2 O4 0.1(5) 10_557 10_557
O6 C1 C2 O4 179.5(2) . 10_557
O6 C1 C2 O4 -179.5(2) 10_557 .
O6 C1 C2 O4 -0.1(5) . .
